data_7235643
loop_
_publ_author_name
'Petiot, Pauline'
'Dansereau, Julien'
'Gagnon, Alexandre'

_publ_section_title
;
 Copper-catalyzed N-arylation of azoles and diazoles using highly
 functionalized trivalent organobismuth reagents
;
_journal_issue 42
_journal_name_full 'RSC Adv.'
_journal_page_first 22255
_journal_paper_doi 10.1039/C4RA02467B
_journal_volume 4
_journal_year 2014
_chemical_formula_moiety 'C14 H9 F N2 O'
_chemical_formula_sum 'C14 H9 F N2 O'
_chemical_formula_weight 240.23
_space_group_crystal_system monoclinic
_space_group_IT_number 14
_space_group_name_Hall '-P 2ybc'
_space_group_name_H-M_alt 'P 1 21/c 1'
_atom_sites_solution_hydrogens geom
_audit_creation_method SHELXL-2013
_audit_update_record
;
2014-02-07 # Formatted by publCIF

;
_cell_angle_alpha 90
_cell_angle_beta 92.874(2)
_cell_angle_gamma 90
_cell_formula_units_Z 4
_cell_length_a 3.76530(10)
_cell_length_b 17.7911(4)
_cell_length_c 16.0214(3)
_cell_measurement_reflns_used 9053
_cell_measurement_temperature 150(2)
_cell_measurement_theta_max 68.38
_cell_measurement_theta_min 3.72
_cell_volume 1071.90(4)
_computing_cell_refinement 'Bruker SAINT'
_computing_data_collection 'Bruker APEX2'
_computing_data_reduction 'Bruker SAINT'
_computing_molecular_graphics 'Bruker SHELXTL'
_computing_publication_material 'Bruker SHELXTL'
_computing_structure_refinement 'SHELXL-2013 (Sheldrick, 2013)'
_computing_structure_solution 'SHELXS-97 (Sheldrick, 2008)'
_diffrn_ambient_temperature 150(2)
_diffrn_measured_fraction_theta_full 0.998
_diffrn_measured_fraction_theta_max 0.998
_diffrn_measurement_device_type 'Bruker APEX-II CCD'
_diffrn_measurement_method '\f and \w scans'
_diffrn_radiation_type CuK\a
_diffrn_radiation_wavelength 1.54178
_diffrn_reflns_av_R_equivalents 0.0515
_diffrn_reflns_av_unetI/netI 0.0289
_diffrn_reflns_Laue_measured_fraction_full 0.998
_diffrn_reflns_Laue_measured_fraction_max 0.998
_diffrn_reflns_limit_h_max 4
_diffrn_reflns_limit_h_min -4
_diffrn_reflns_limit_k_max 21
_diffrn_reflns_limit_k_min -21
_diffrn_reflns_limit_l_max 19
_diffrn_reflns_limit_l_min -19
_diffrn_reflns_number 15339
_diffrn_reflns_point_group_measured_fraction_full 0.998
_diffrn_reflns_point_group_measured_fraction_max 0.998
_diffrn_reflns_theta_full 67.679
_diffrn_reflns_theta_max 68.371
_diffrn_reflns_theta_min 3.715
_exptl_absorpt_coefficient_mu 0.900
_exptl_absorpt_correction_type none
_exptl_crystal_colour orange
_exptl_crystal_density_diffrn 1.489
_exptl_crystal_description needle
_exptl_crystal_F_000 496
_exptl_crystal_size_max 0.268
_exptl_crystal_size_mid 0.058
_exptl_crystal_size_min 0.047
_refine_diff_density_max 0.358
_refine_diff_density_min -0.276
_refine_diff_density_rms 0.074
_refine_ls_extinction_coef 0.0028(8)
_refine_ls_extinction_expression Fc^*^=kFc[1+0.001xFc^2^\l^3^/sin(2\q)]^-1/4^
_refine_ls_extinction_method SHELXL
_refine_ls_goodness_of_fit_ref 1.193
_refine_ls_hydrogen_treatment constr
_refine_ls_matrix_type full
_refine_ls_number_parameters 164
_refine_ls_number_reflns 1971
_refine_ls_number_restraints 0
_refine_ls_restrained_S_all 1.193
_refine_ls_R_factor_all 0.0682
_refine_ls_R_factor_gt 0.0583
_refine_ls_shift/su_max 0.000
_refine_ls_shift/su_mean 0.000
_refine_ls_structure_factor_coef Fsqd
_refine_ls_weighting_details
; 
 w=1/[\s^2^(Fo^2^)+(0.0789P)^2^+0.9563P] 
 where P=(Fo^2^+2Fc^2^)/3 
;
_refine_ls_weighting_scheme calc
_refine_ls_wR_factor_gt 0.1595
_refine_ls_wR_factor_ref 0.1657
_reflns_Friedel_coverage 0.000
_reflns_number_gt 1661
_reflns_number_total 1971
_reflns_threshold_expression 'I > 2\s(I)'
_cod_data_source_file c4ra02467b2.cif
_cod_data_source_block cu_pauline1b_0m
_cod_original_sg_symbol_H-M 'P 21/c'
_cod_database_code 7235643
_shelx_space_group_comment
; 
The symmetry employed for this shelxl refinement is uniquely defined 
by the following loop, which should always be used as a source of 
symmetry information in preference to the above space-group names. 
They are only intended as comments. 
;
_shelx_estimated_absorpt_t_min 0.794
_shelx_estimated_absorpt_t_max 0.959
_shelxl_version_number 2013-2

loop_
_space_group_symop_operation_xyz
'x, y, z'
'-x, y+1/2, -z+1/2'
'-x, -y, -z'
'x, -y-1/2, z-1/2'

loop_
_atom_site_label
_atom_site_type_symbol
_atom_site_fract_x
_atom_site_fract_y
_atom_site_fract_z
_atom_site_U_iso_or_equiv
_atom_site_adp_type
_atom_site_occupancy
_atom_site_site_symmetry_order
_atom_site_calc_flag
_atom_site_refinement_flags_posn
_atom_site_refinement_flags_adp
F1 F 0.2639(5) 0.54438(9) 0.56024(10) 0.0352(5) Uani 1 1 d . .
O1 O 1.0874(6) 1.16556(12) 0.30002(13) 0.0381(6) Uani 1 1 d . .
N1 N 0.6150(6) 0.87210(12) 0.44354(13) 0.0215(5) Uani 1 1 d . .
N2 N 0.6337(6) 0.80594(12) 0.40176(13) 0.0213(5) Uani 1 1 d . .
C1 C 0.9568(7) 1.12276(16) 0.34947(17) 0.0272(6) Uani 1 1 d . .
H1 H 0.8791 1.1435 0.4001 0.033 Uiso 1 1 calc R U
C4 C 0.9111(7) 1.04183(15) 0.33664(16) 0.0224(6) Uani 1 1 d . .
C5 C 0.7742(7) 1.00121(15) 0.40042(16) 0.0216(6) Uani 1 1 d . .
H5 H 0.7072 1.0250 0.4503 0.026 Uiso 1 1 calc R U
C6 C 0.7362(7) 0.92255(15) 0.38919(15) 0.0208(6) Uani 1 1 d . .
C9 C 0.5353(7) 0.73814(15) 0.44202(16) 0.0216(6) Uani 1 1 d . .
C10 C 0.5609(7) 0.73432(15) 0.52854(16) 0.0236(6) Uani 1 1 d . .
H10 H 0.6425 0.7766 0.5602 0.028 Uiso 1 1 calc R U
C11 C 0.4681(7) 0.66912(16) 0.56870(17) 0.0258(6) Uani 1 1 d . .
H11 H 0.4822 0.6661 0.6280 0.031 Uiso 1 1 calc R U
C12 C 0.3546(7) 0.60864(15) 0.52094(18) 0.0256(6) Uani 1 1 d . .
C3 C 1.0126(7) 1.00724(16) 0.26087(16) 0.0242(6) Uani 1 1 d . .
H3 H 1.1098 1.0372 0.2186 0.029 Uiso 1 1 calc R U
C2 C 0.9718(7) 0.93207(16) 0.24860(16) 0.0249(6) Uani 1 1 d . .
H2 H 1.0360 0.9094 0.1978 0.030 Uiso 1 1 calc R U
C7 C 0.8317(7) 0.88827(15) 0.31295(16) 0.0224(6) Uani 1 1 d . .
C8 C 0.7603(7) 0.81254(15) 0.32423(16) 0.0233(6) Uani 1 1 d . .
H8 H 0.7934 0.7731 0.2854 0.028 Uiso 1 1 calc R U
C14 C 0.4177(7) 0.67644(15) 0.39506(17) 0.0258(6) Uani 1 1 d . .
H14 H 0.3987 0.6794 0.3358 0.031 Uiso 1 1 calc R U
C13 C 0.3289(7) 0.61092(16) 0.43503(18) 0.0278(6) Uani 1 1 d . .
H13 H 0.2513 0.5681 0.4038 0.033 Uiso 1 1 calc R U

loop_
_atom_site_aniso_label
_atom_site_aniso_U_11
_atom_site_aniso_U_22
_atom_site_aniso_U_33
_atom_site_aniso_U_23
_atom_site_aniso_U_13
_atom_site_aniso_U_12
F1 0.0489(11) 0.0227(9) 0.0348(10) 0.0035(7) 0.0078(8) -0.0067(7)
O1 0.0532(14) 0.0286(11) 0.0326(11) 0.0071(9) 0.0023(10) -0.0115(10)
N1 0.0239(11) 0.0189(11) 0.0219(11) -0.0017(9) 0.0024(8) 0.0008(9)
N2 0.0259(11) 0.0181(11) 0.0197(11) -0.0011(9) 0.0007(9) 0.0002(9)
C1 0.0301(14) 0.0255(15) 0.0255(14) 0.0022(11) -0.0029(11) -0.0034(12)
C4 0.0196(12) 0.0244(14) 0.0226(13) 0.0030(11) -0.0044(10) -0.0014(10)
C5 0.0209(12) 0.0250(14) 0.0188(12) -0.0027(10) -0.0005(10) 0.0000(10)
C6 0.0215(12) 0.0226(13) 0.0183(13) 0.0013(10) -0.0002(10) 0.0020(10)
C9 0.0199(12) 0.0208(13) 0.0240(13) -0.0008(10) 0.0011(10) 0.0012(10)
C10 0.0235(13) 0.0226(13) 0.0245(13) -0.0037(11) -0.0002(10) -0.0026(11)
C11 0.0270(14) 0.0299(15) 0.0206(13) 0.0014(11) 0.0026(10) -0.0001(11)
C12 0.0242(13) 0.0194(13) 0.0333(15) 0.0032(11) 0.0034(11) -0.0013(11)
C3 0.0230(13) 0.0308(15) 0.0187(13) 0.0049(11) 0.0011(10) -0.0016(11)
C2 0.0265(14) 0.0298(15) 0.0185(13) -0.0011(11) 0.0023(10) 0.0014(11)
C7 0.0229(13) 0.0247(14) 0.0195(13) 0.0005(10) 0.0000(10) 0.0039(11)
C8 0.0273(13) 0.0232(14) 0.0197(13) -0.0037(10) 0.0031(10) 0.0014(11)
C14 0.0298(14) 0.0240(14) 0.0232(14) -0.0016(11) -0.0026(11) 0.0013(11)
C13 0.0310(14) 0.0218(14) 0.0305(15) -0.0046(11) -0.0007(11) -0.0018(12)

loop_
_atom_type_symbol
_atom_type_description
_atom_type_scat_dispersion_real
_atom_type_scat_dispersion_imag
_atom_type_scat_source
C C 0.0181 0.0091 'International Tables Vol C Tables 4.2.6.8 and 6.1.1.4'
H H 0.0000 0.0000 'International Tables Vol C Tables 4.2.6.8 and 6.1.1.4'
N N 0.0311 0.0180 'International Tables Vol C Tables 4.2.6.8 and 6.1.1.4'
O O 0.0492 0.0322 'International Tables Vol C Tables 4.2.6.8 and 6.1.1.4'
F F 0.0727 0.0534 'International Tables Vol C Tables 4.2.6.8 and 6.1.1.4'

loop_
_geom_angle_atom_site_label_1
_geom_angle_atom_site_label_2
_geom_angle_atom_site_label_3
_geom_angle
C6 N1 N2 103.4(2)
N1 N2 C8 113.9(2)
N1 N2 C9 119.3(2)
C8 N2 C9 126.7(2)
O1 C1 C4 124.8(3)
O1 C1 H1 117.6
C4 C1 H1 117.6
C5 C4 C3 122.1(2)
C5 C4 C1 117.3(2)
C3 C4 C1 120.5(2)
C4 C5 C6 117.7(2)
C4 C5 H5 121.2
C6 C5 H5 121.2
N1 C6 C5 127.7(2)
N1 C6 C7 112.1(2)
C5 C6 C7 120.2(2)
C10 C9 C14 120.4(2)
C10 C9 N2 119.1(2)
C14 C9 N2 120.4(2)
C11 C10 C9 120.0(2)
C11 C10 H10 120.0
C9 C10 H10 120.0
C12 C11 C10 118.5(2)
C12 C11 H11 120.8
C10 C11 H11 120.8
F1 C12 C13 118.8(2)
F1 C12 C11 118.6(2)
C13 C12 C11 122.5(3)
C2 C3 C4 120.9(2)
C2 C3 H3 119.6
C4 C3 H3 119.6
C3 C2 C7 118.7(2)
C3 C2 H2 120.7
C7 C2 H2 120.7
C8 C7 C2 135.3(3)
C8 C7 C6 104.2(2)
C2 C7 C6 120.5(2)
N2 C8 C7 106.4(2)
N2 C8 H8 126.8
C7 C8 H8 126.8
C13 C14 C9 119.6(2)
C13 C14 H14 120.2
C9 C14 H14 120.2
C12 C13 C14 118.9(3)
C12 C13 H13 120.6
C14 C13 H13 120.6

loop_
_geom_bond_atom_site_label_1
_geom_bond_atom_site_label_2
_geom_bond_distance
F1 C12 1.357(3)
O1 C1 1.220(3)
N1 C6 1.346(3)
N1 N2 1.358(3)
N2 C8 1.358(3)
N2 C9 1.426(3)
C1 C4 1.464(4)
C1 H1 0.9500
C4 C5 1.373(4)
C4 C3 1.430(4)
C5 C6 1.417(4)
C5 H5 0.9500
C6 C7 1.427(4)
C9 C10 1.386(4)
C9 C14 1.390(4)
C10 C11 1.380(4)
C10 H10 0.9500
C11 C12 1.376(4)
C11 H11 0.9500
C12 C13 1.376(4)
C3 C2 1.359(4)
C3 H3 0.9500
C2 C7 1.415(4)
C2 H2 0.9500
C7 C8 1.387(4)
C8 H8 0.9500
C14 C13 1.379(4)
C14 H14 0.9500
C13 H13 0.9500

loop_
_geom_torsion_atom_site_label_1
_geom_torsion_atom_site_label_2
_geom_torsion_atom_site_label_3
_geom_torsion_atom_site_label_4
_geom_torsion
C6 N1 N2 C8 0.0(3)
C6 N1 N2 C9 177.9(2)
O1 C1 C4 C5 177.0(3)
O1 C1 C4 C3 -1.8(4)
C3 C4 C5 C6 0.2(4)
C1 C4 C5 C6 -178.7(2)
N2 N1 C6 C5 180.0(2)
N2 N1 C6 C7 0.0(3)
C4 C5 C6 N1 178.7(2)
C4 C5 C6 C7 -1.3(4)
N1 N2 C9 C10 -25.7(3)
C8 N2 C9 C10 151.9(3)
N1 N2 C9 C14 154.8(2)
C8 N2 C9 C14 -27.6(4)
C14 C9 C10 C11 -0.3(4)
N2 C9 C10 C11 -179.8(2)
C9 C10 C11 C12 0.7(4)
C10 C11 C12 F1 179.9(2)
C10 C11 C12 C13 -0.3(4)
C5 C4 C3 C2 1.0(4)
C1 C4 C3 C2 179.8(2)
C4 C3 C2 C7 -1.0(4)
C3 C2 C7 C8 -178.4(3)
C3 C2 C7 C6 -0.1(4)
N1 C6 C7 C8 0.0(3)
C5 C6 C7 C8 -180.0(2)
N1 C6 C7 C2 -178.7(2)
C5 C6 C7 C2 1.3(4)
N1 N2 C8 C7 0.0(3)
C9 N2 C8 C7 -177.8(2)
C2 C7 C8 N2 178.4(3)
C6 C7 C8 N2 0.0(3)
C10 C9 C14 C13 -0.5(4)
N2 C9 C14 C13 179.0(2)
F1 C12 C13 C14 179.4(2)
C11 C12 C13 C14 -0.5(4)
C9 C14 C13 C12 0.9(4)
